data_2237524
loop_
_publ_author_name
'Kant, Rajni'
'Gupta, Vivek K.'
'Kapoor, Kamini'
'Patil, D. R.'
'Chandam, D. R.'
'Deshmukh, Madhukar B.'

_publ_section_title
;
 2-Amino-7,7-dimethyl-5-oxo-4-[3-(trifluoromethyl)phenyl]-5,6,7,8-tetrahydro-4<i>H</i>-chromene-3-carbonitrile
;
_journal_coeditor_code LH5585
_journal_issue 3
_journal_name_full 'Acta Crystallographica Section E'
_journal_page_first o417
_journal_page_last o418
_journal_paper_doi 10.1107/S1600536813004522
_journal_volume 69
_journal_year 2013
_chemical_formula_iupac 'C19 H17 F3 N2 O2'
_chemical_formula_moiety 'C19 H17 F3 N2 O2'
_chemical_formula_sum 'C19 H17 F3 N2 O2'
_chemical_formula_weight 362.35
_chemical_name_systematic
2-Amino-7,7-dimethyl-5-oxo-4-[3-(trifluoromethyl)phenyl]-5,6,7,8-tetrahydro-4<i>H</i>-chromene-3-carbonitrile
_space_group_IT_number 15
_symmetry_cell_setting monoclinic
_symmetry_space_group_name_Hall '-C 2yc'
_symmetry_space_group_name_H-M 'C 1 2/c 1'
_atom_sites_solution_hydrogens geom
_atom_sites_solution_primary direct
_atom_sites_solution_secondary difmap
_audit_creation_method SHELXL-97
_cell_angle_alpha 90.00
_cell_angle_beta 94.704(2)
_cell_angle_gamma 90.00
_cell_formula_units_Z 8
_cell_length_a 23.7543(6)
_cell_length_b 9.3871(2)
_cell_length_c 15.8857(4)
_cell_measurement_reflns_used 18267
_cell_measurement_temperature 293(2)
_cell_measurement_theta_max 29.0897
_cell_measurement_theta_min 3.4153
_cell_volume 3530.33(15)
_computing_cell_refinement 'CrysAlis PRO (Oxford Diffraction, 2010)'
_computing_data_collection 'CrysAlis PRO (Oxford Diffraction, 2010)'
_computing_data_reduction 'CrysAlis PRO (Oxford Diffraction, 2010)'
_computing_molecular_graphics 'ORTEP-3 for Windows (Farrugia, 2012) and PLATON (Spek, 2009)'
_computing_publication_material 'PLATON (Spek, 2009)'
_computing_structure_refinement 'SHELXL97 (Sheldrick, 2008)'
_computing_structure_solution 'SHELXS97 (Sheldrick, 2008)'
_diffrn_ambient_temperature 293(2)
_diffrn_detector_area_resol_mean 16.1049
_diffrn_measured_fraction_theta_full 0.998
_diffrn_measured_fraction_theta_max 0.998
_diffrn_measurement_device_type 'Oxford Diffraction Xcalibur Sapphire3'
_diffrn_measurement_method '\w scans'
_diffrn_radiation_monochromator graphite
_diffrn_radiation_source 'fine-focus sealed tube'
_diffrn_radiation_type MoK\a
_diffrn_radiation_wavelength 0.71073
_diffrn_reflns_av_R_equivalents 0.0646
_diffrn_reflns_av_sigmaI/netI 0.0322
_diffrn_reflns_limit_h_max 29
_diffrn_reflns_limit_h_min -29
_diffrn_reflns_limit_k_max 11
_diffrn_reflns_limit_k_min -11
_diffrn_reflns_limit_l_max 19
_diffrn_reflns_limit_l_min -19
_diffrn_reflns_number 40937
_diffrn_reflns_theta_full 26.00
_diffrn_reflns_theta_max 26.00
_diffrn_reflns_theta_min 3.42
_diffrn_standards_decay_% 0
_diffrn_standards_interval_count 0
_diffrn_standards_interval_time 0
_diffrn_standards_number 0
_exptl_absorpt_coefficient_mu 0.111
_exptl_absorpt_correction_T_max 1.00000
_exptl_absorpt_correction_T_min 0.76564
_exptl_absorpt_correction_type multi-scan
_exptl_absorpt_process_details '(CrysAlis PRO; Oxford Diffraction, 2010)'
_exptl_crystal_colour colorless
_exptl_crystal_density_diffrn 1.363
_exptl_crystal_density_method 'not measured'
_exptl_crystal_description block
_exptl_crystal_F_000 1504
_exptl_crystal_size_max 0.3
_exptl_crystal_size_mid 0.2
_exptl_crystal_size_min 0.2
_refine_diff_density_max 0.258
_refine_diff_density_min -0.315
_refine_ls_extinction_method none
_refine_ls_goodness_of_fit_ref 1.030
_refine_ls_hydrogen_treatment constr
_refine_ls_matrix_type full
_refine_ls_number_parameters 258
_refine_ls_number_reflns 3467
_refine_ls_number_restraints 10
_refine_ls_restrained_S_all 1.036
_refine_ls_R_factor_all 0.0862
_refine_ls_R_factor_gt 0.0611
_refine_ls_shift/su_max 0.001
_refine_ls_shift/su_mean 0.000
_refine_ls_structure_factor_coef Fsqd
_refine_ls_weighting_details 'calc w=1/[\s^2^(Fo^2^)+(0.0389P)^2^+5.1587P] where P=(Fo^2^+2Fc^2^)/3'
_refine_ls_weighting_scheme calc
_refine_ls_wR_factor_gt 0.1157
_refine_ls_wR_factor_ref 0.1263
_reflns_number_gt 2538
_reflns_number_total 3467
_reflns_threshold_expression I>2\s(I)
_cod_data_source_file lh5585.cif
_cod_data_source_block I
_cod_original_sg_symbol_H-M 'C 2/c '
_cod_database_code 2237524
_cod_database_fobs_code 2237524

loop_
_symmetry_equiv_pos_as_xyz
'x, y, z'
'-x, y, -z+1/2'
'x+1/2, y+1/2, z'
'-x+1/2, y+1/2, -z+1/2'
'-x, -y, -z'
'x, -y, z-1/2'
'-x+1/2, -y+1/2, -z'
'x+1/2, -y+1/2, z-1/2'

loop_
_atom_site_type_symbol
_atom_site_label
_atom_site_fract_x
_atom_site_fract_y
_atom_site_fract_z
_atom_site_U_iso_or_equiv
_atom_site_adp_type
_atom_site_calc_flag
_atom_site_refinement_flags
_atom_site_occupancy
_atom_site_symmetry_multiplicity
_atom_site_disorder_assembly
_atom_site_disorder_group
O O1 0.08902(7) 0.55303(15) 1.02901(8) 0.0401(4) Uani d . 1 1 . .
C C2 0.06233(9) 0.6806(2) 1.01297(12) 0.0324(5) Uani d . 1 1 . .
O O2 0.06995(8) 0.41341(18) 0.74350(9) 0.0506(5) Uani d . 1 1 . .
C C3 0.04766(9) 0.7238(2) 0.93258(12) 0.0308(5) Uani d . 1 1 . .
C C4 0.06583(9) 0.6445(2) 0.85626(12) 0.0319(5) Uani d . 1 1 . .
H H4 0.0335 0.6405 0.8138 0.038 Uiso calc R 1 1 . .
C C4A 0.08096(9) 0.4945(2) 0.88253(12) 0.0313(5) Uani d . 1 1 . .
C C5 0.08182(9) 0.3842(2) 0.81766(13) 0.0358(5) Uani d . 1 1 . .
C C6 0.09581(11) 0.2348(2) 0.84666(15) 0.0431(6) Uani d . 1 1 . .
H H6A 0.1117 0.1836 0.8011 0.052 Uiso calc R 1 1 . .
H H6B 0.0612 0.1869 0.8588 0.052 Uiso calc R 1 1 . .
C C7 0.13766(10) 0.2287(2) 0.92539(14) 0.0394(5) Uani d . 1 1 . .
C C8 0.11327(11) 0.3177(2) 0.99442(14) 0.0402(6) Uani d . 1 1 . .
H H8A 0.0821 0.2663 1.0161 0.048 Uiso calc R 1 1 . .
H H8B 0.1421 0.3309 1.0407 0.048 Uiso calc R 1 1 . .
C C8A 0.09300(9) 0.4593(2) 0.96338(13) 0.0319(5) Uani d . 1 1 . .
C C9 0.11372(10) 0.7223(2) 0.81771(12) 0.0337(5) Uani d . 1 1 . .
C C10 0.16874(10) 0.7180(2) 0.85477(13) 0.0377(5) Uani d . 1 1 . .
H H10 0.1772 0.6617 0.9023 0.045 Uiso calc R 1 1 . .
C C11 0.21092(11) 0.7965(3) 0.82186(15) 0.0454(6) Uani d . 1 1 A .
C C12 0.19901(13) 0.8810(3) 0.75148(17) 0.0575(7) Uani d . 1 1 . .
H H12 0.2275 0.9335 0.7292 0.069 Uiso calc R 1 1 . .
C C13 0.14458(14) 0.8865(3) 0.71472(16) 0.0636(8) Uani d . 1 1 . .
H H13 0.1360 0.9440 0.6677 0.076 Uiso calc R 1 1 . .
C C14 0.10264(11) 0.8071(3) 0.74738(14) 0.0498(7) Uani d . 1 1 . .
H H14 0.0661 0.8107 0.7214 0.060 Uiso calc R 1 1 . .
C C15 0.26941(13) 0.7941(4) 0.8631(2) 0.0643(8) Uani d D 1 1 . .
C C19 0.01734(9) 0.8518(2) 0.91848(12) 0.0328(5) Uani d . 1 1 . .
N N20 -0.00772(9) 0.9545(2) 0.90387(12) 0.0495(6) Uani d . 1 1 . .
N N21 0.05451(9) 0.7470(2) 1.08480(11) 0.0446(5) Uani d . 1 1 . .
H H21A 0.0381 0.8288 1.0839 0.054 Uiso calc R 1 1 . .
H H21B 0.0658 0.7083 1.1323 0.054 Uiso calc R 1 1 . .
C C22 0.19433(11) 0.2886(3) 0.90370(18) 0.0583(7) Uani d . 1 1 . .
H H22A 0.1887 0.3805 0.8779 0.088 Uiso calc R 1 1 . .
H H22B 0.2109 0.2254 0.8652 0.088 Uiso calc R 1 1 . .
H H22C 0.2190 0.2975 0.9544 0.088 Uiso calc R 1 1 . .
C C23 0.14521(13) 0.0752(3) 0.95659(17) 0.0592(8) Uani d . 1 1 . .
H H23A 0.1580 0.0171 0.9122 0.089 Uiso calc R 1 1 . .
H H23B 0.1098 0.0395 0.9727 0.089 Uiso calc R 1 1 . .
H H23C 0.1726 0.0727 1.0044 0.089 Uiso calc R 1 1 . .
F F1A 0.2811(5) 0.8968(12) 0.9208(6) 0.089(2) Uani d PD 0.507(7) 1 A 1
F F2A 0.2806(3) 0.6766(7) 0.9151(5) 0.0813(17) Uani d PD 0.507(7) 1 A 1
F F3A 0.3113(2) 0.7874(11) 0.8116(4) 0.091(2) Uani d PD 0.507(7) 1 A 1
F F1B 0.2694(8) 0.861(2) 0.9364(9) 0.089(2) Uani d PD 0.330(7) 1 A 2
F F2B 0.2877(5) 0.6587(9) 0.8792(8) 0.0813(17) Uani d PD 0.330(7) 1 A 2
F F3B 0.3049(4) 0.8668(14) 0.8182(7) 0.091(2) Uani d PD 0.330(7) 1 A 2
F F1C 0.2904(6) 0.9254(11) 0.8551(10) 0.089(2) Uani d PD 0.163(3) 1 A 3
F F2C 0.2730(6) 0.7466(19) 0.9427(6) 0.0813(17) Uani d PD 0.163(3) 1 A 3
F F3C 0.2982(6) 0.7011(16) 0.8215(10) 0.091(2) Uani d PD 0.163(3) 1 A 3

loop_
_atom_site_aniso_label
_atom_site_aniso_U_11
_atom_site_aniso_U_22
_atom_site_aniso_U_33
_atom_site_aniso_U_12
_atom_site_aniso_U_13
_atom_site_aniso_U_23
O1 0.0604(11) 0.0333(8) 0.0262(7) 0.0141(7) 0.0006(7) -0.0023(6)
C2 0.0373(13) 0.0274(10) 0.0326(11) 0.0049(9) 0.0042(9) -0.0011(9)
O2 0.0679(12) 0.0506(10) 0.0325(9) 0.0070(9) -0.0012(8) -0.0119(8)
C3 0.0333(12) 0.0291(10) 0.0299(11) 0.0049(9) 0.0027(8) -0.0011(8)
C4 0.0365(13) 0.0338(11) 0.0246(10) 0.0056(9) -0.0024(8) -0.0015(8)
C4A 0.0303(12) 0.0325(11) 0.0311(11) 0.0007(9) 0.0023(8) -0.0036(9)
C5 0.0316(12) 0.0403(12) 0.0358(12) -0.0004(10) 0.0042(9) -0.0079(10)
C6 0.0495(15) 0.0323(12) 0.0480(13) -0.0001(11) 0.0073(11) -0.0114(10)
C7 0.0436(14) 0.0307(11) 0.0450(13) 0.0061(10) 0.0101(10) -0.0006(10)
C8 0.0524(15) 0.0311(11) 0.0377(12) 0.0061(11) 0.0075(10) 0.0026(10)
C8A 0.0344(13) 0.0288(11) 0.0328(11) 0.0009(9) 0.0055(9) -0.0025(9)
C9 0.0438(14) 0.0323(11) 0.0255(10) 0.0066(10) 0.0057(9) -0.0034(9)
C10 0.0438(14) 0.0376(12) 0.0322(11) 0.0059(10) 0.0058(10) 0.0014(10)
C11 0.0484(15) 0.0464(14) 0.0431(13) 0.0029(12) 0.0151(11) -0.0079(11)
C12 0.063(2) 0.0597(17) 0.0531(16) -0.0032(14) 0.0267(14) 0.0068(13)
C13 0.078(2) 0.0712(19) 0.0429(15) 0.0045(16) 0.0142(14) 0.0259(14)
C14 0.0539(17) 0.0607(16) 0.0345(13) 0.0068(13) 0.0022(11) 0.0116(12)
C15 0.0492(18) 0.077(2) 0.0679(19) -0.0027(16) 0.0137(14) 0.0023(17)
C19 0.0381(13) 0.0354(12) 0.0248(10) 0.0012(10) 0.0023(9) -0.0033(9)
N20 0.0636(15) 0.0412(12) 0.0423(11) 0.0166(11) -0.0040(10) -0.0042(9)
N21 0.0708(15) 0.0362(10) 0.0270(9) 0.0175(10) 0.0058(9) -0.0005(8)
C22 0.0380(15) 0.0703(18) 0.0675(17) 0.0098(14) 0.0094(12) 0.0119(15)
C23 0.080(2) 0.0344(13) 0.0647(17) 0.0141(13) 0.0142(15) -0.0008(12)
F1A 0.061(5) 0.119(6) 0.085(3) -0.017(3) -0.006(3) -0.031(5)
F2A 0.057(3) 0.098(3) 0.089(5) 0.029(2) 0.005(3) -0.004(3)
F3A 0.0386(17) 0.154(7) 0.0855(18) 0.008(3) 0.0329(12) 0.012(4)
F1B 0.061(5) 0.119(6) 0.085(3) -0.017(3) -0.006(3) -0.031(5)
F2B 0.057(3) 0.098(3) 0.089(5) 0.029(2) 0.005(3) -0.004(3)
F3B 0.0386(17) 0.154(7) 0.0855(18) 0.008(3) 0.0329(12) 0.012(4)
F1C 0.061(5) 0.119(6) 0.085(3) -0.017(3) -0.006(3) -0.031(5)
F2C 0.057(3) 0.098(3) 0.089(5) 0.029(2) 0.005(3) -0.004(3)
F3C 0.0386(17) 0.154(7) 0.0855(18) 0.008(3) 0.0329(12) 0.012(4)

loop_
_atom_type_symbol
_atom_type_description
_atom_type_scat_dispersion_real
_atom_type_scat_dispersion_imag
_atom_type_scat_source
C C 0.0033 0.0016 'International Tables Vol C Tables 4.2.6.8 and 6.1.1.4'
H H 0.0000 0.0000 'International Tables Vol C Tables 4.2.6.8 and 6.1.1.4'
N N 0.0061 0.0033 'International Tables Vol C Tables 4.2.6.8 and 6.1.1.4'
O O 0.0106 0.0060 'International Tables Vol C Tables 4.2.6.8 and 6.1.1.4'
F F 0.0171 0.0103 'International Tables Vol C Tables 4.2.6.8 and 6.1.1.4'

loop_
_geom_angle_atom_site_label_1
_geom_angle_atom_site_label_2
_geom_angle_atom_site_label_3
_geom_angle
C2 O1 C8A 118.60(15)
N21 C2 C3 128.71(19)
N21 C2 O1 110.26(17)
C3 C2 O1 121.03(18)
C2 C3 C19 119.51(18)
C2 C3 C4 122.53(18)
C19 C3 C4 117.84(17)
C4A C4 C3 108.37(16)
C4A C4 C9 113.05(18)
C3 C4 C9 110.95(17)
C4A C4 H4 108.1
C3 C4 H4 108.1
C9 C4 H4 108.1
C8A C4A C5 119.27(19)
C8A C4A C4 121.77(18)
C5 C4A C4 118.96(17)
O2 C5 C4A 120.4(2)
O2 C5 C6 122.18(19)
C4A C5 C6 117.37(18)
C5 C6 C7 113.39(18)
C5 C6 H6A 108.9
C7 C6 H6A 108.9
C5 C6 H6B 108.9
C7 C6 H6B 108.9
H6A C6 H6B 107.7
C22 C7 C23 109.8(2)
C22 C7 C8 110.7(2)
C23 C7 C8 108.87(19)
C22 C7 C6 109.1(2)
C23 C7 C6 110.5(2)
C8 C7 C6 107.79(19)
C8A C8 C7 112.50(18)
C8A C8 H8A 109.1
C7 C8 H8A 109.1
C8A C8 H8B 109.1
C7 C8 H8B 109.1
H8A C8 H8B 107.8
C4A C8A O1 123.33(18)
C4A C8A C8 125.43(19)
O1 C8A C8 111.23(17)
C14 C9 C10 118.1(2)
C14 C9 C4 120.2(2)
C10 C9 C4 121.58(18)
C11 C10 C9 120.7(2)
C11 C10 H10 119.6
C9 C10 H10 119.6
C10 C11 C12 120.4(2)
C10 C11 C15 120.4(2)
C12 C11 C15 119.2(2)
C13 C12 C11 119.2(2)
C13 C12 H12 120.4
C11 C12 H12 120.4
C12 C13 C14 120.2(2)
C12 C13 H13 119.9
C14 C13 H13 119.9
C9 C14 C13 121.4(2)
C9 C14 H14 119.3
C13 C14 H14 119.3
F3C C15 F1B 142.4(12)
F3C C15 F3B 72.2(8)
F1B C15 F3B 105.9(9)
F3C C15 F2C 104.9(10)
F3B C15 F2C 132.9(9)
F1B C15 F3A 127.9(8)
F2C C15 F3A 124.6(7)
F3C C15 F1C 110.4(10)
F1B C15 F1C 71.1(10)
F2C C15 F1C 113.6(10)
F3A C15 F1C 71.6(8)
F3C C15 F1A 136.9(9)
F3B C15 F1A 83.9(6)
F2C C15 F1A 66.4(10)
F3A C15 F1A 109.1(5)
F1B C15 F2B 107.4(12)
F3B C15 F2B 111.8(7)
F2C C15 F2B 61.1(8)
F3A C15 F2B 80.2(5)
F1C C15 F2B 139.6(8)
F1A C15 F2B 119.8(9)
F3C C15 F2A 72.0(8)
F1B C15 F2A 82.3(11)
F3B C15 F2A 128.6(6)
F3A C15 F2A 102.1(4)
F1C C15 F2A 137.0(7)
F1A C15 F2A 98.3(7)
F3C C15 C11 107.1(7)
F1B C15 C11 108.2(9)
F3B C15 C11 111.4(6)
F2C C15 C11 114.0(7)
F3A C15 C11 116.4(4)
F1C C15 C11 106.6(6)
F1A C15 C11 115.0(6)
F2B C15 C11 111.7(6)
F2A C15 C11 113.6(4)
N20 C19 C3 177.4(2)
C2 N21 H21A 120.0
C2 N21 H21B 120.0
H21A N21 H21B 120.0
C7 C22 H22A 109.5
C7 C22 H22B 109.5
H22A C22 H22B 109.5
C7 C22 H22C 109.5
H22A C22 H22C 109.5
H22B C22 H22C 109.5
C7 C23 H23A 109.5
C7 C23 H23B 109.5
H23A C23 H23B 109.5
C7 C23 H23C 109.5
H23A C23 H23C 109.5
H23B C23 H23C 109.5

loop_
_geom_bond_atom_site_label_1
_geom_bond_atom_site_label_2
_geom_bond_distance
O1 C2 1.369(2)
O1 C8A 1.373(2)
C2 N21 1.327(3)
C2 C3 1.358(3)
O2 C5 1.220(3)
C3 C19 1.409(3)
C3 C4 1.515(3)
C4 C4A 1.504(3)
C4 C9 1.522(3)
C4 H4 0.9800
C4A C8A 1.334(3)
C4A C5 1.462(3)
C5 C6 1.505(3)
C6 C7 1.534(3)
C6 H6A 0.9700
C6 H6B 0.9700
C7 C22 1.524(3)
C7 C23 1.529(3)
C7 C8 1.530(3)
C8 C8A 1.484(3)
C8 H8A 0.9700
C8 H8B 0.9700
C9 C14 1.379(3)
C9 C10 1.389(3)
C10 C11 1.380(3)
C10 H10 0.9300
C11 C12 1.381(4)
C11 C15 1.487(4)
C12 C13 1.375(4)
C12 H12 0.9300
C13 C14 1.379(4)
C13 H13 0.9300
C14 H14 0.9300
C15 F3C 1.320(8)
C15 F1B 1.321(8)
C15 F3B 1.336(7)
C15 F2C 1.337(8)
C15 F3A 1.339(5)
C15 F1C 1.340(8)
C15 F1A 1.344(5)
C15 F2B 1.360(7)
C15 F2A 1.389(5)
C19 N20 1.147(3)
N21 H21A 0.8600
N21 H21B 0.8600
C22 H22A 0.9600
C22 H22B 0.9600
C22 H22C 0.9600
C23 H23A 0.9600
C23 H23B 0.9600
C23 H23C 0.9600

loop_
_geom_hbond_atom_site_label_D
_geom_hbond_atom_site_label_H
_geom_hbond_atom_site_label_A
_geom_hbond_site_symmetry_A
_geom_hbond_distance_DH
_geom_hbond_distance_HA
_geom_hbond_distance_DA
_geom_hbond_angle_DHA
_geom_hbond_publ_flag
N21 H21A N20 5_577 0.86 2.17 3.025(3) 171 yes
N21 H21B O2 6_566 0.86 2.10 2.934(2) 163 yes

loop_
_geom_torsion_atom_site_label_1
_geom_torsion_atom_site_label_2
_geom_torsion_atom_site_label_3
_geom_torsion_atom_site_label_4
_geom_torsion
C8A O1 C2 N21 170.12(19)
C8A O1 C2 C3 -9.9(3)
N21 C2 C3 C19 -3.7(4)
O1 C2 C3 C19 176.4(2)
N21 C2 C3 C4 172.3(2)
O1 C2 C3 C4 -7.7(3)
C2 C3 C4 C4A 21.0(3)
C19 C3 C4 C4A -163.03(19)
C2 C3 C4 C9 -103.7(2)
C19 C3 C4 C9 72.3(2)
C3 C4 C4A C8A -19.2(3)
C9 C4 C4A C8A 104.2(2)
C3 C4 C4A C5 160.06(18)
C9 C4 C4A C5 -76.5(2)
C8A C4A C5 O2 178.7(2)
C4 C4A C5 O2 -0.7(3)
C8A C4A C5 C6 0.7(3)
C4 C4A C5 C6 -178.6(2)
O2 C5 C6 C7 149.3(2)
C4A C5 C6 C7 -32.8(3)
C5 C6 C7 C22 -65.0(3)
C5 C6 C7 C23 174.1(2)
C5 C6 C7 C8 55.3(3)
C22 C7 C8 C8A 71.6(3)
C23 C7 C8 C8A -167.6(2)
C6 C7 C8 C8A -47.7(3)
C5 C4A C8A O1 -174.82(19)
C4 C4A C8A O1 4.5(3)
C5 C4A C8A C8 6.5(3)
C4 C4A C8A C8 -174.2(2)
C2 O1 C8A C4A 11.7(3)
C2 O1 C8A C8 -169.41(19)
C7 C8 C8A C4A 18.8(3)
C7 C8 C8A O1 -159.98(19)
C4A C4 C9 C14 138.3(2)
C3 C4 C9 C14 -99.8(2)
C4A C4 C9 C10 -46.0(3)
C3 C4 C9 C10 76.0(2)
C14 C9 C10 C11 0.0(3)
C4 C9 C10 C11 -175.90(19)
C9 C10 C11 C12 0.2(3)
C9 C10 C11 C15 178.5(2)
C10 C11 C12 C13 0.3(4)
C15 C11 C12 C13 -178.1(3)
C11 C12 C13 C14 -0.8(4)
C10 C9 C14 C13 -0.5(4)
C4 C9 C14 C13 175.4(2)
C12 C13 C14 C9 0.9(4)
C10 C11 C15 F3C 97.7(9)
C12 C11 C15 F3C -83.9(9)
C10 C11 C15 F1B -69.1(11)
C12 C11 C15 F1B 109.3(10)
C10 C11 C15 F3B 174.8(7)
C12 C11 C15 F3B -6.8(8)
C10 C11 C15 F2C -17.9(10)
C12 C11 C15 F2C 160.5(9)
C10 C11 C15 F3A 138.6(6)
C12 C11 C15 F3A -43.0(6)
C10 C11 C15 F1C -144.1(8)
C12 C11 C15 F1C 34.3(9)
C10 C11 C15 F1A -91.9(6)
C12 C11 C15 F1A 86.5(6)
C10 C11 C15 F2B 49.0(7)
C12 C11 C15 F2B -132.6(6)
C10 C11 C15 F2A 20.3(5)
C12 C11 C15 F2A -161.3(4)
